data_7234309
loop_
_publ_author_name
'Bin-Bin Ma'
'Hua Zhang'
'Yu Wang'
'Yu-Xin Peng'
'Wei Huang'
'Ming-Kui Wang'
'Yan Shen'

_publ_section_title
;
 Visualized acid-base discoloration and optoelectronic investigations of
 azines and azomethines having double
 4-[N,N-di(4-methoxyphenyl)amino]phenyl terminals
;
_journal_name_full 'Journal of Materials Chemistry C'
_journal_page_first 7748
_journal_page_last 7755
_journal_paper_doi 10.1039/C5TC00909J
_journal_volume 3
_journal_year 2015
_chemical_formula_moiety 'C41 H37 N3 O4'
_chemical_formula_sum 'C41 H37 N3 O4'
_chemical_formula_weight 635.74
_space_group_IT_number 14
_space_group_name_Hall '-P 2ybc'
_space_group_name_H-M_alt 'P 1 21/c 1'
_symmetry_cell_setting monoclinic
_symmetry_space_group_name_Hall '-P 2ybc'
_symmetry_space_group_name_H-M 'P 1 21/c 1'
_atom_sites_solution_hydrogens geom
_atom_sites_solution_primary direct
_atom_sites_solution_secondary difmap
_cell_angle_alpha 90.00
_cell_angle_beta 102.537(2)
_cell_angle_gamma 90.00
_cell_formula_units_Z 8
_cell_length_a 20.928(2)
_cell_length_b 10.0003(11)
_cell_length_c 33.930(4)
_cell_measurement_reflns_used 1568
_cell_measurement_temperature 296(2)
_cell_measurement_theta_max 17.576
_cell_measurement_theta_min 2.379
_cell_volume 6931.8(13)
_computing_cell_refinement SMART
_computing_data_collection 'SMART (BRUKER 2000)'
_computing_data_reduction 'SAINT (BRUKER 2000)'
_computing_molecular_graphics SHELXTL
_computing_publication_material SHELXTL
_computing_structure_refinement SHELXTL
_computing_structure_solution 'SHELXTL (BRUKER 2000)'
_diffrn_ambient_temperature 296(2)
_diffrn_measured_fraction_theta_full 0.999
_diffrn_measured_fraction_theta_max 0.999
_diffrn_measurement_device_type 'BRUKER Smart Apex CCD area detector'
_diffrn_measurement_method '\f and \w scans'
_diffrn_radiation_monochromator graphite
_diffrn_radiation_source 'fine-focus sealed tube'
_diffrn_radiation_type MoK\a
_diffrn_radiation_wavelength 0.71073
_diffrn_reflns_av_R_equivalents 0.0970
_diffrn_reflns_av_unetI/netI 0.1172
_diffrn_reflns_limit_h_max 24
_diffrn_reflns_limit_h_min -24
_diffrn_reflns_limit_k_max 6
_diffrn_reflns_limit_k_min -11
_diffrn_reflns_limit_l_max 40
_diffrn_reflns_limit_l_min -40
_diffrn_reflns_number 37473
_diffrn_reflns_theta_full 25.00
_diffrn_reflns_theta_max 25.00
_diffrn_reflns_theta_min 1.00
_exptl_absorpt_coefficient_mu 0.079
_exptl_absorpt_correction_T_max 0.9922
_exptl_absorpt_correction_T_min 0.9922
_exptl_absorpt_correction_type multi-scan
_exptl_absorpt_process_details 'SADABS, BRUKER(2000)'
_exptl_crystal_colour yellow
_exptl_crystal_density_diffrn 1.218
_exptl_crystal_density_method 'not measured'
_exptl_crystal_description block
_exptl_crystal_F_000 2688
_exptl_crystal_size_max 0.06
_exptl_crystal_size_mid 0.04
_exptl_crystal_size_min 0.04
_refine_diff_density_max 0.481
_refine_diff_density_min -0.337
_refine_diff_density_rms 0.036
_refine_ls_extinction_method none
_refine_ls_goodness_of_fit_ref 0.996
_refine_ls_hydrogen_treatment constr
_refine_ls_matrix_type full
_refine_ls_number_parameters 873
_refine_ls_number_reflns 12198
_refine_ls_number_restraints 7
_refine_ls_restrained_S_all 1.071
_refine_ls_R_factor_all 0.2189
_refine_ls_R_factor_gt 0.0679
_refine_ls_shift/su_max 0.000
_refine_ls_shift/su_mean 0.000
_refine_ls_structure_factor_coef Fsqd
_refine_ls_weighting_details 'calc w=1/[\s^2^(Fo^2^)+(0.0208P)^2^+0.3900P] where P=(Fo^2^+2Fc^2^)/3'
_refine_ls_weighting_scheme calc
_refine_ls_wR_factor_gt 0.1061
_refine_ls_wR_factor_ref 0.1280
_reflns_number_gt 4109
_reflns_number_total 12198
_reflns_threshold_expression >2sigma(I)
_cod_data_source_file J-Mater-Chem-C-2015-3-7748.cif
_cod_data_source_block 2
_cod_depositor_comments
;
The following automatic conversions were performed:

data item '_symmetry_cell_setting' value 'Monoclinic' was changed to
'monoclinic' in accordance with the built-in table derived from the
CIF Core dictionary named 'cif_core.dic' version 2.4.5 last updated
on 2014-11-21.

Automatic conversion script
Id: cif_fix_values 6909 2019-04-08 15:41:33Z antanas 
;
_cod_original_cell_volume 6931.6(13)
_cod_original_sg_symbol_H-M P2(1)/c
_cod_database_code 7234309

loop_
_symmetry_equiv_pos_as_xyz
'x, y, z'
'-x, y+1/2, -z+1/2'
'-x, -y, -z'
'x, -y-1/2, z-1/2'

loop_
_atom_site_label
_atom_site_type_symbol
_atom_site_fract_x
_atom_site_fract_y
_atom_site_fract_z
_atom_site_U_iso_or_equiv
_atom_site_adp_type
_atom_site_occupancy
_atom_site_symmetry_multiplicity
_atom_site_calc_flag
_atom_site_refinement_flags
_atom_site_disorder_assembly
_atom_site_disorder_group
C1 C 0.3931(2) -0.0317(6) 0.64364(19) 0.0960(19) Uani 1 1 d DU . .
C2 C 0.4288(2) -0.1262(6) 0.62763(15) 0.0947(17) Uani 1 1 d . . .
H2 H 0.4422 -0.1075 0.6038 0.114 Uiso 1 1 calc R . .
C3 C 0.44466(19) -0.2475(5) 0.64651(14) 0.0803(14) Uani 1 1 d . . .
H3 H 0.4675 -0.3104 0.6348 0.096 Uiso 1 1 calc R . .
C4 C 0.42738(19) -0.2774(4) 0.68241(13) 0.0653(12) Uani 1 1 d . . .
C5 C 0.39183(19) -0.1832(5) 0.69800(13) 0.0789(13) Uani 1 1 d . . .
H5 H 0.3784 -0.2012 0.7219 0.095 Uiso 1 1 calc R . .
C6 C 0.3758(2) -0.0625(5) 0.67882(18) 0.1009(17) Uani 1 1 d . . .
H6 H 0.3523 -0.0003 0.6903 0.121 Uiso 1 1 calc R . .
C8 C 0.5078(2) -0.4551(5) 0.70064(13) 0.0717(13) Uani 1 1 d . . .
C9 C 0.5614(3) -0.3747(5) 0.71188(14) 0.1061(17) Uani 1 1 d . . .
H9 H 0.5559 -0.2879 0.7204 0.127 Uiso 1 1 calc R . .
C10 C 0.6229(3) -0.4186(6) 0.71095(17) 0.1170(19) Uani 1 1 d . . .
H10 H 0.6588 -0.3622 0.7183 0.140 Uiso 1 1 calc R . .
C11 C 0.6305(3) -0.5460(6) 0.69907(16) 0.0933(17) Uani 1 1 d . . .
C12 C 0.5797(3) -0.6319(5) 0.68836(13) 0.0917(15) Uani 1 1 d . . .
H12 H 0.5861 -0.7193 0.6807 0.110 Uiso 1 1 calc R . .
C13 C 0.5160(2) -0.5832(5) 0.68933(13) 0.0884(14) Uani 1 1 d . . .
H13 H 0.4799 -0.6393 0.6822 0.106 Uiso 1 1 calc R . .
C14 C 0.7077(2) -0.7127(6) 0.68834(17) 0.148(2) Uani 1 1 d U . .
H14A H 0.7104 -0.7722 0.7109 0.222 Uiso 1 1 calc R . .
H14B H 0.7483 -0.7148 0.6795 0.222 Uiso 1 1 calc R . .
H14C H 0.6728 -0.7406 0.6666 0.222 Uiso 1 1 calc R . .
C15 C 0.4111(2) -0.4506(4) 0.73059(13) 0.0604(11) Uani 1 1 d . . .
C16 C 0.44299(18) -0.4825(4) 0.76927(13) 0.0675(12) Uani 1 1 d . . .
H16 H 0.4879 -0.4692 0.7771 0.081 Uiso 1 1 calc R . .
C17 C 0.4098(2) -0.5337(4) 0.79670(12) 0.0733(13) Uani 1 1 d . . .
H17 H 0.4323 -0.5550 0.8227 0.088 Uiso 1 1 calc R . .
C18 C 0.3439(2) -0.5532(4) 0.78580(14) 0.0683(12) Uani 1 1 d . . .
C19 C 0.31081(19) -0.5206(4) 0.74702(14) 0.0746(13) Uani 1 1 d . . .
H19 H 0.2657 -0.5326 0.7395 0.090 Uiso 1 1 calc R . .
C20 C 0.3442(2) -0.4709(4) 0.71989(12) 0.0752(13) Uani 1 1 d . . .
H20 H 0.3217 -0.4505 0.6938 0.090 Uiso 1 1 calc R . .
C21 C 0.3376(2) -0.6383(5) 0.85013(13) 0.1155(19) Uani 1 1 d . . .
H21A H 0.3723 -0.7007 0.8497 0.173 Uiso 1 1 calc R . .
H21B H 0.3067 -0.6775 0.8639 0.173 Uiso 1 1 calc R . .
H21C H 0.3554 -0.5583 0.8639 0.173 Uiso 1 1 calc R . .
C22 C 0.3508(3) 0.2934(6) 0.5969(2) 0.120(2) Uani 1 1 d DU . .
C23 C 0.3632(2) 0.3214(5) 0.5597(2) 0.1010(19) Uani 1 1 d . . .
H23 H 0.3816 0.2549 0.5465 0.121 Uiso 1 1 calc R . .
C24 C 0.34938(19) 0.4446(5) 0.54074(14) 0.0839(14) Uani 1 1 d . . .
H24 H 0.3604 0.4606 0.5161 0.101 Uiso 1 1 calc R . .
C25 C 0.3190(2) 0.5439(5) 0.55880(15) 0.0821(14) Uani 1 1 d . . .
C26 C 0.3049(3) 0.5176(5) 0.59621(15) 0.121(2) Uani 1 1 d . . .
H26 H 0.2843 0.5814 0.6090 0.145 Uiso 1 1 calc R . .
C27 C 0.3223(3) 0.3933(6) 0.61412(15) 0.134(2) Uani 1 1 d . . .
H27 H 0.3138 0.3780 0.6395 0.161 Uiso 1 1 calc R . .
C28 C 0.2494(2) 0.7406(5) 0.54654(13) 0.0721(13) Uani 1 1 d . . .
C29 C 0.2570(2) 0.8686(5) 0.56017(13) 0.0827(14) Uani 1 1 d . . .
H29 H 0.2986 0.9065 0.5652 0.099 Uiso 1 1 calc R . .
C30 C 0.2052(3) 0.9443(5) 0.56686(13) 0.0923(15) Uani 1 1 d . . .
H30 H 0.2120 1.0311 0.5767 0.111 Uiso 1 1 calc R . .
C31 C 0.1435(3) 0.8900(7) 0.55876(15) 0.0948(17) Uani 1 1 d . . .
C32 C 0.1341(3) 0.7624(7) 0.54455(16) 0.1104(19) Uani 1 1 d . . .
H32 H 0.0923 0.7256 0.5388 0.132 Uiso 1 1 calc R . .
C33 C 0.1869(3) 0.6878(5) 0.53866(13) 0.0997(16) Uani 1 1 d . . .
H33 H 0.1802 0.6004 0.5292 0.120 Uiso 1 1 calc R . .
C34 C 0.0319(3) 0.9301(8) 0.55594(18) 0.237(4) Uani 1 1 d . . .
H34A H 0.0220 0.8986 0.5286 0.356 Uiso 1 1 calc R . .
H34B H 0.0025 1.0014 0.5588 0.356 Uiso 1 1 calc R . .
H34C H 0.0268 0.8582 0.5738 0.356 Uiso 1 1 calc R . .
C35 C 0.3326(2) 0.7092(4) 0.50728(14) 0.0699(12) Uani 1 1 d . . .
C36 C 0.3990(2) 0.7355(5) 0.51322(15) 0.0963(17) Uani 1 1 d . . .
H36 H 0.4256 0.7259 0.5389 0.116 Uiso 1 1 calc R . .
C37 C 0.4266(2) 0.7760(5) 0.4812(2) 0.1014(18) Uani 1 1 d . . .
H37 H 0.4713 0.7917 0.4852 0.122 Uiso 1 1 calc R . .
C38 C 0.3868(3) 0.7919(5) 0.44450(18) 0.0862(15) Uani 1 1 d . . .
C39 C 0.3220(2) 0.7663(4) 0.43841(13) 0.0801(14) Uani 1 1 d . . .
H39 H 0.2956 0.7767 0.4127 0.096 Uiso 1 1 calc R . .
C40 C 0.29461(19) 0.7255(4) 0.46950(14) 0.0724(13) Uani 1 1 d . . .
H40 H 0.2499 0.7087 0.4649 0.087 Uiso 1 1 calc R . .
C41 C 0.4749(2) 0.8505(5) 0.41360(17) 0.158(3) Uani 1 1 d . . .
H41A H 0.4896 0.9160 0.4343 0.237 Uiso 1 1 calc R . .
H41B H 0.4833 0.8821 0.3885 0.237 Uiso 1 1 calc R . .
H41C H 0.4980 0.7681 0.4209 0.237 Uiso 1 1 calc R . .
C42 C 0.1201(2) 0.4593(4) 0.34510(12) 0.0676(12) Uani 1 1 d . . .
C43 C 0.16334(18) 0.3747(4) 0.33184(11) 0.0684(12) Uani 1 1 d . . .
H43 H 0.2063 0.4030 0.3339 0.082 Uiso 1 1 calc R . .
C44 C 0.14522(18) 0.2489(4) 0.31557(11) 0.0669(12) Uani 1 1 d . . .
H44 H 0.1756 0.1941 0.3072 0.080 Uiso 1 1 calc R . .
C45 C 0.08059(19) 0.2063(4) 0.31205(11) 0.0603(11) Uani 1 1 d . . .
C46 C 0.03751(18) 0.2919(4) 0.32542(11) 0.0693(12) Uani 1 1 d . . .
H46 H -0.0055 0.2643 0.3235 0.083 Uiso 1 1 calc R . .
C47 C 0.05617(19) 0.4161(4) 0.34137(11) 0.0741(13) Uani 1 1 d . . .
H47 H 0.0258 0.4712 0.3496 0.089 Uiso 1 1 calc R . .
C48 C 0.08799(18) 0.0271(5) 0.26300(13) 0.0595(11) Uani 1 1 d . . .
C49 C 0.10617(18) -0.1038(5) 0.26286(13) 0.0696(12) Uani 1 1 d . . .
H49 H 0.1005 -0.1592 0.2838 0.084 Uiso 1 1 calc R . .
C50 C 0.13300(17) -0.1565(4) 0.23215(14) 0.0672(12) Uani 1 1 d . . .
H50 H 0.1446 -0.2463 0.2324 0.081 Uiso 1 1 calc R . .
C51 C 0.14210(19) -0.0744(5) 0.20153(15) 0.0680(12) Uani 1 1 d . . .
C52 C 0.1227(2) 0.0562(5) 0.20074(13) 0.0797(13) Uani 1 1 d . . .
H52 H 0.1279 0.1112 0.1796 0.096 Uiso 1 1 calc R . .
C53 C 0.09529(18) 0.1068(4) 0.23108(14) 0.0745(13) Uani 1 1 d . . .
H53 H 0.0816 0.1954 0.2300 0.089 Uiso 1 1 calc R . .
C54 C 0.1888(2) -0.2490(5) 0.16836(14) 0.1167(18) Uani 1 1 d . . .
H54A H 0.2209 -0.2714 0.1923 0.175 Uiso 1 1 calc R . .
H54B H 0.2071 -0.2624 0.1450 0.175 Uiso 1 1 calc R . .
H54C H 0.1511 -0.3051 0.1665 0.175 Uiso 1 1 calc R . .
C55 C -0.00007(19) 0.0259(4) 0.30007(14) 0.0643(12) Uani 1 1 d . . .
C56 C -0.0532(2) 0.0145(4) 0.26782(12) 0.0708(12) Uani 1 1 d . . .
H56 H -0.0492 0.0401 0.2421 0.085 Uiso 1 1 calc R . .
C57 C -0.1125(2) -0.0349(5) 0.27360(17) 0.0845(15) Uani 1 1 d . . .
H57 H -0.1484 -0.0414 0.2520 0.101 Uiso 1 1 calc R . .
C58 C -0.1175(2) -0.0737(5) 0.3113(2) 0.0872(15) Uani 1 1 d . . .
C59 C -0.0656(3) -0.0651(5) 0.34326(14) 0.0925(15) Uani 1 1 d . . .
H59 H -0.0698 -0.0923 0.3688 0.111 Uiso 1 1 calc R . .
C60 C -0.0066(2) -0.0155(4) 0.33749(14) 0.0816(14) Uani 1 1 d . . .
H60 H 0.0291 -0.0102 0.3592 0.098 Uiso 1 1 calc R . .
C61 C -0.2269(2) -0.1399(6) 0.28966(19) 0.169(3) Uani 1 1 d . . .
H61A H -0.2402 -0.0539 0.2782 0.254 Uiso 1 1 calc R . .
H61B H -0.2622 -0.1795 0.2995 0.254 Uiso 1 1 calc R . .
H61C H -0.2156 -0.1966 0.2694 0.254 Uiso 1 1 calc R . .
C62 C 0.11360(18) 0.6546(4) 0.38360(12) 0.0679(12) Uani 1 1 d . . .
H62 H 0.0791 0.6134 0.3921 0.082 Uiso 1 1 calc R . .
C63 C 0.13354(18) 0.7873(5) 0.39813(13) 0.0631(12) Uani 1 1 d . . .
C64 C 0.17039(18) 0.8701(5) 0.37918(12) 0.0677(12) Uani 1 1 d . . .
H64 H 0.1823 0.8410 0.3558 0.081 Uiso 1 1 calc R . .
C65 C 0.18991(16) 0.9958(4) 0.39438(12) 0.0647(12) Uani 1 1 d . . .
H65 H 0.2137 1.0505 0.3806 0.078 Uiso 1 1 calc R . .
C66 C 0.17446(18) 1.0409(4) 0.42977(13) 0.0602(11) Uani 1 1 d . . .
C67 C 0.13611(18) 0.9592(5) 0.44828(12) 0.0684(12) Uani 1 1 d . . .
H67 H 0.1240 0.9882 0.4717 0.082 Uiso 1 1 calc R . .
C68 C 0.11559(17) 0.8353(5) 0.43241(13) 0.0696(12) Uani 1 1 d . . .
H68 H 0.0892 0.7831 0.4450 0.084 Uiso 1 1 calc R . .
C69 C 0.26095(19) 1.2119(5) 0.44367(12) 0.0641(12) Uani 1 1 d . . .
C70 C 0.3154(2) 1.1299(4) 0.45471(11) 0.0739(12) Uani 1 1 d . . .
H70 H 0.3106 1.0441 0.4642 0.089 Uiso 1 1 calc R . .
C71 C 0.3763(2) 1.1738(5) 0.45179(12) 0.0778(14) Uani 1 1 d . . .
H71 H 0.4121 1.1167 0.4585 0.093 Uiso 1 1 calc R . .
C72 C 0.3849(2) 1.3017(5) 0.43897(13) 0.0698(12) Uani 1 1 d . . .
C73 C 0.3321(2) 1.3869(4) 0.42963(11) 0.0712(12) Uani 1 1 d . . .
H73 H 0.3376 1.4743 0.4216 0.085 Uiso 1 1 calc R . .
C74 C 0.27067(19) 1.3407(5) 0.43227(12) 0.0692(12) Uani 1 1 d . . .
H74 H 0.2351 1.3986 0.4262 0.083 Uiso 1 1 calc R . .
C75 C 0.4589(2) 1.4654(5) 0.42397(16) 0.1231(19) Uani 1 1 d . . .
H75A H 0.4287 1.4855 0.3991 0.185 Uiso 1 1 calc R . .
H75B H 0.5029 1.4719 0.4201 0.185 Uiso 1 1 calc R . .
H75C H 0.4528 1.5279 0.4443 0.185 Uiso 1 1 calc R . .
C76 C 0.1638(2) 1.2347(4) 0.47184(14) 0.0689(12) Uani 1 1 d . . .
C77 C 0.1044(2) 1.2913(5) 0.45707(14) 0.1026(17) Uani 1 1 d . . .
H77 H 0.0861 1.2867 0.4296 0.123 Uiso 1 1 calc R . .
C78 C 0.0707(2) 1.3560(5) 0.48260(16) 0.1138(19) Uani 1 1 d . . .
H78 H 0.0301 1.3946 0.4722 0.137 Uiso 1 1 calc R . .
C79 C 0.0974(2) 1.3629(5) 0.52347(16) 0.0828(14) Uani 1 1 d . . .
C80 C 0.1575(2) 1.3093(5) 0.53823(13) 0.0874(15) Uani 1 1 d . . .
H80 H 0.1763 1.3146 0.5657 0.105 Uiso 1 1 calc R . .
C81 C 0.19051(19) 1.2466(4) 0.51210(15) 0.0792(13) Uani 1 1 d . . .
H81 H 0.2320 1.2117 0.5223 0.095 Uiso 1 1 calc R . .
C82 C 0.0825(3) 1.4289(6) 0.58875(16) 0.164(3) Uani 1 1 d . . .
H82A H 0.0876 1.3388 0.5987 0.246 Uiso 1 1 calc R . .
H82B H 0.0515 1.4751 0.6009 0.246 Uiso 1 1 calc R . .
H82C H 0.1240 1.4739 0.5954 0.246 Uiso 1 1 calc R . .
N1 N 0.44532(16) -0.4005(4) 0.70168(10) 0.0745(10) Uani 1 1 d . . .
N2 N 0.30405(18) 0.6669(4) 0.53923(11) 0.0851(11) Uani 1 1 d . . .
N4 N 0.06047(15) 0.0811(3) 0.29459(10) 0.0658(9) Uani 1 1 d . . .
N5 N 0.19714(15) 1.1663(3) 0.44557(10) 0.0747(10) Uani 1 1 d . . .
N6 N 0.14225(16) 0.5927(4) 0.35938(11) 0.0889(12) Uani 1 1 d . . .
O1 O 0.69588(17) -0.5840(4) 0.69990(13) 0.1394(14) Uani 1 1 d U . .
O2 O 0.30585(13) -0.6065(3) 0.81019(10) 0.0960(10) Uani 1 1 d . . .
O3 O 0.0956(2) 0.9763(4) 0.56562(11) 0.1503(16) Uani 1 1 d . . .
O4 O 0.40878(16) 0.8296(4) 0.40949(11) 0.1232(13) Uani 1 1 d . . .
O5 O 0.17038(14) -0.1140(3) 0.17022(9) 0.0937(10) Uani 1 1 d . . .
O6 O -0.17431(19) -0.1253(4) 0.32052(12) 0.1318(14) Uani 1 1 d . . .
O7 O 0.44742(13) 1.3345(3) 0.43628(10) 0.1017(11) Uani 1 1 d . . .
O8 O 0.05980(15) 1.4271(4) 0.54654(11) 0.1257(13) Uani 1 1 d . . .
C7 C 0.3837(3) 0.0777(5) 0.6170(2) 0.134(3) Uani 1 1 d DU . .
N3 N 0.3651(2) 0.1650(4) 0.6189(2) 0.191(3) Uani 1 1 d DU . .
H3A H 0.3523 0.1704 0.6413 0.229 Uiso 1 1 calc R . .

loop_
_atom_site_aniso_label
_atom_site_aniso_U_11
_atom_site_aniso_U_22
_atom_site_aniso_U_33
_atom_site_aniso_U_23
_atom_site_aniso_U_13
_atom_site_aniso_U_12
C1 0.082(4) 0.073(4) 0.113(5) 0.030(3) -0.023(3) -0.013(3)
C2 0.098(4) 0.096(4) 0.087(4) 0.034(4) 0.012(3) -0.026(3)
C3 0.106(3) 0.068(4) 0.071(3) 0.016(3) 0.027(3) -0.001(3)
C4 0.074(3) 0.051(3) 0.069(3) 0.014(3) 0.011(2) 0.005(3)
C5 0.090(3) 0.064(3) 0.083(3) 0.010(3) 0.019(3) 0.014(3)
C6 0.095(4) 0.063(4) 0.139(5) 0.017(4) 0.013(4) 0.025(3)
C8 0.080(3) 0.057(3) 0.084(3) 0.024(3) 0.030(3) 0.008(3)
C9 0.088(3) 0.085(4) 0.148(5) 0.014(4) 0.031(3) 0.022(4)
C10 0.105(5) 0.072(4) 0.175(6) 0.022(4) 0.032(4) 0.006(4)
C11 0.082(4) 0.086(5) 0.123(4) 0.034(4) 0.045(3) 0.022(4)
C12 0.107(4) 0.068(4) 0.112(4) 0.009(3) 0.052(3) 0.014(4)
C13 0.103(4) 0.069(4) 0.100(4) 0.009(3) 0.038(3) 0.002(3)
C14 0.151(5) 0.143(5) 0.163(5) 0.000(5) 0.064(4) 0.052(5)
C15 0.072(3) 0.051(3) 0.062(3) 0.015(2) 0.022(3) 0.013(2)
C16 0.056(2) 0.069(3) 0.075(3) 0.009(3) 0.011(2) 0.013(2)
C17 0.068(3) 0.090(4) 0.062(3) 0.019(3) 0.014(2) 0.014(3)
C18 0.063(3) 0.071(3) 0.076(3) 0.016(3) 0.025(3) 0.014(3)
C19 0.061(3) 0.078(4) 0.082(3) 0.017(3) 0.010(3) 0.007(3)
C20 0.077(3) 0.083(4) 0.062(3) 0.015(3) 0.009(3) 0.010(3)
C21 0.128(4) 0.149(5) 0.082(4) 0.044(4) 0.050(3) 0.026(4)
C22 0.135(5) 0.068(4) 0.121(6) -0.004(4) -0.053(4) 0.002(4)
C23 0.085(3) 0.060(4) 0.135(5) -0.015(4) -0.027(4) 0.018(3)
C24 0.082(3) 0.067(4) 0.090(4) 0.014(3) -0.008(3) 0.016(3)
C25 0.108(4) 0.060(4) 0.069(4) 0.002(3) -0.001(3) 0.021(3)
C26 0.230(6) 0.069(4) 0.057(3) 0.013(3) 0.017(4) 0.012(4)
C27 0.235(7) 0.081(5) 0.066(4) 0.030(4) -0.011(4) -0.004(5)
C28 0.094(4) 0.055(3) 0.066(3) 0.013(3) 0.015(3) 0.006(3)
C29 0.075(3) 0.082(4) 0.090(4) 0.000(3) 0.014(3) 0.007(3)
C30 0.098(4) 0.080(4) 0.102(4) -0.005(3) 0.027(3) 0.007(4)
C31 0.097(4) 0.113(5) 0.085(4) 0.012(4) 0.043(3) 0.020(4)
C32 0.099(4) 0.128(6) 0.112(5) 0.006(5) 0.040(3) -0.011(5)
C33 0.129(4) 0.070(4) 0.102(4) 0.011(3) 0.029(4) -0.011(4)
C34 0.086(4) 0.410(13) 0.215(7) -0.074(8) 0.028(5) 0.034(6)
C35 0.086(3) 0.058(3) 0.065(3) 0.016(3) 0.015(3) 0.027(3)
C36 0.074(3) 0.102(4) 0.101(4) -0.014(4) -0.008(3) 0.018(3)
C37 0.067(3) 0.095(4) 0.139(5) -0.008(4) 0.016(4) 0.000(3)
C38 0.093(4) 0.066(4) 0.107(5) 0.021(3) 0.038(4) 0.024(3)
C39 0.068(3) 0.095(4) 0.077(3) 0.015(3) 0.014(3) 0.031(3)
C40 0.068(3) 0.080(4) 0.072(3) 0.009(3) 0.021(3) 0.015(3)
C41 0.095(4) 0.128(5) 0.262(7) 0.036(5) 0.061(4) -0.004(4)
C42 0.070(3) 0.057(3) 0.072(3) -0.018(3) 0.007(2) -0.006(3)
C43 0.066(3) 0.059(3) 0.077(3) -0.017(3) 0.007(2) -0.010(3)
C44 0.069(3) 0.062(3) 0.067(3) -0.006(3) 0.008(2) 0.004(3)
C45 0.062(3) 0.053(3) 0.062(3) -0.003(3) 0.005(2) -0.002(3)
C46 0.060(3) 0.066(3) 0.080(3) -0.017(3) 0.010(2) -0.006(3)
C47 0.068(3) 0.070(3) 0.082(3) -0.023(3) 0.013(2) -0.010(3)
C48 0.066(3) 0.050(3) 0.062(3) -0.007(3) 0.014(2) -0.008(2)
C49 0.078(3) 0.054(3) 0.075(3) 0.004(3) 0.013(2) -0.012(3)
C50 0.078(3) 0.047(3) 0.076(3) -0.006(3) 0.016(3) -0.004(2)
C51 0.074(3) 0.056(3) 0.075(4) -0.013(3) 0.018(3) -0.013(3)
C52 0.109(4) 0.066(4) 0.064(3) 0.003(3) 0.017(3) -0.011(3)
C53 0.098(3) 0.045(3) 0.079(3) -0.005(3) 0.015(3) 0.002(3)
C54 0.148(4) 0.086(4) 0.132(5) -0.026(4) 0.064(3) 0.000(4)
C55 0.069(3) 0.055(3) 0.067(3) -0.004(3) 0.011(3) -0.007(2)
C56 0.088(3) 0.053(3) 0.072(3) -0.014(3) 0.018(3) 0.000(3)
C57 0.066(3) 0.070(4) 0.114(4) -0.021(3) 0.012(3) -0.010(3)
C58 0.081(4) 0.053(3) 0.136(5) -0.014(4) 0.042(4) -0.013(3)
C59 0.104(4) 0.095(4) 0.083(4) 0.004(3) 0.031(3) -0.003(3)
C60 0.077(3) 0.085(4) 0.083(4) 0.001(3) 0.018(3) -0.009(3)
C61 0.090(4) 0.121(6) 0.300(9) -0.043(6) 0.050(5) -0.013(4)
C62 0.071(3) 0.060(3) 0.073(3) -0.022(3) 0.016(2) -0.017(3)
C63 0.056(2) 0.065(3) 0.066(3) -0.007(3) 0.009(2) -0.004(2)
C64 0.071(3) 0.069(3) 0.063(3) -0.018(3) 0.014(2) 0.005(3)
C65 0.064(2) 0.064(3) 0.064(3) -0.006(3) 0.010(2) -0.004(2)
C66 0.062(3) 0.054(3) 0.061(3) -0.014(3) 0.005(2) 0.004(2)
C67 0.070(3) 0.067(3) 0.071(3) -0.015(3) 0.022(2) -0.001(3)
C68 0.070(3) 0.067(3) 0.076(3) -0.008(3) 0.025(2) -0.007(3)
C69 0.058(3) 0.060(3) 0.073(3) -0.026(3) 0.010(2) -0.002(3)
C70 0.083(3) 0.050(3) 0.083(3) -0.007(3) 0.007(3) 0.002(3)
C71 0.058(3) 0.066(4) 0.101(4) -0.004(3) 0.000(2) 0.006(3)
C72 0.065(3) 0.060(3) 0.083(3) -0.015(3) 0.012(2) -0.007(3)
C73 0.076(3) 0.045(3) 0.092(3) -0.005(3) 0.017(3) 0.003(3)
C74 0.064(3) 0.057(3) 0.083(3) -0.012(3) 0.009(2) 0.010(3)
C75 0.091(4) 0.093(4) 0.196(6) -0.002(5) 0.053(3) -0.015(3)
C76 0.071(3) 0.059(3) 0.076(4) -0.019(3) 0.015(3) 0.000(3)
C77 0.095(4) 0.119(5) 0.087(4) -0.025(4) 0.005(3) 0.032(3)
C78 0.095(4) 0.149(6) 0.089(4) -0.029(4) 0.003(3) 0.045(4)
C79 0.091(3) 0.073(4) 0.087(4) -0.018(3) 0.027(3) 0.016(3)
C80 0.102(4) 0.081(4) 0.073(3) -0.018(3) 0.005(3) 0.013(3)
C81 0.077(3) 0.068(4) 0.090(4) -0.010(3) 0.012(3) 0.004(3)
C82 0.229(6) 0.182(7) 0.096(4) -0.013(5) 0.070(5) 0.043(5)
N1 0.086(3) 0.065(3) 0.082(3) 0.028(2) 0.038(2) 0.027(2)
N2 0.118(3) 0.067(3) 0.075(3) 0.024(2) 0.032(2) 0.040(3)
N4 0.072(2) 0.052(2) 0.078(3) -0.016(2) 0.0265(19) -0.014(2)
N5 0.071(2) 0.063(3) 0.095(3) -0.035(2) 0.030(2) -0.007(2)
N6 0.096(3) 0.066(3) 0.106(3) -0.022(3) 0.023(2) -0.006(2)
O1 0.104(3) 0.113(3) 0.212(4) 0.011(3) 0.059(3) 0.014(3)
O2 0.0792(19) 0.122(3) 0.093(2) 0.038(2) 0.0336(18) 0.0096(19)
O3 0.115(3) 0.203(5) 0.149(3) -0.003(3) 0.064(3) 0.045(3)
O4 0.099(2) 0.126(3) 0.157(3) 0.037(3) 0.057(2) 0.026(2)
O5 0.128(3) 0.075(2) 0.089(2) -0.012(2) 0.048(2) -0.007(2)
O6 0.099(3) 0.101(3) 0.201(4) -0.038(3) 0.047(3) -0.025(3)
O7 0.066(2) 0.084(3) 0.156(3) -0.007(2) 0.0261(18) -0.006(2)
O8 0.131(3) 0.143(4) 0.111(3) -0.034(3) 0.044(2) 0.040(2)
C7 0.092(4) 0.057(4) 0.222(7) 0.063(4) -0.036(4) -0.005(4)
N3 0.152(5) 0.050(3) 0.301(7) 0.022(4) -0.102(4) 0.001(3)

loop_
_atom_type_symbol
_atom_type_description
_atom_type_scat_dispersion_real
_atom_type_scat_dispersion_imag
_atom_type_scat_source
C C 0.0033 0.0016 'International Tables Vol C Tables 4.2.6.8 and 6.1.1.4'
H H 0.0000 0.0000 'International Tables Vol C Tables 4.2.6.8 and 6.1.1.4'
N N 0.0061 0.0033 'International Tables Vol C Tables 4.2.6.8 and 6.1.1.4'
O O 0.0106 0.0060 'International Tables Vol C Tables 4.2.6.8 and 6.1.1.4'

loop_
_geom_angle_atom_site_label_1
_geom_angle_atom_site_label_2
_geom_angle_atom_site_label_3
_geom_angle
_geom_angle_site_symmetry_1
_geom_angle_site_symmetry_3
C6 C1 C2 117.3(5) . .
C6 C1 C7 135.7(7) . .
C2 C1 C7 106.9(6) . .
C3 C2 C1 120.9(5) . .
C3 C2 H2 119.5 . .
C1 C2 H2 119.5 . .
C4 C3 C2 121.3(5) . .
C4 C3 H3 119.4 . .
C2 C3 H3 119.4 . .
C5 C4 C3 117.4(4) . .
C5 C4 N1 122.2(4) . .
C3 C4 N1 120.4(5) . .
C4 C5 C6 121.0(5) . .
C4 C5 H5 119.5 . .
C6 C5 H5 119.5 . .
C1 C6 C5 122.0(5) . .
C1 C6 H6 119.0 . .
C5 C6 H6 119.0 . .
C13 C8 C9 119.2(5) . .
C13 C8 N1 122.8(5) . .
C9 C8 N1 118.0(5) . .
C10 C9 C8 121.7(5) . .
C10 C9 H9 119.1 . .
C8 C9 H9 119.1 . .
C11 C10 C9 118.8(5) . .
C11 C10 H10 120.6 . .
C9 C10 H10 120.6 . .
C12 C11 C10 122.6(5) . .
C12 C11 O1 122.3(5) . .
C10 C11 O1 115.0(6) . .
C11 C12 C13 117.4(5) . .
C11 C12 H12 121.3 . .
C13 C12 H12 121.3 . .
C8 C13 C12 120.3(5) . .
C8 C13 H13 119.9 . .
C12 C13 H13 119.9 . .
O1 C14 H14A 109.5 . .
O1 C14 H14B 109.5 . .
H14A C14 H14B 109.5 . .
O1 C14 H14C 109.5 . .
H14A C14 H14C 109.5 . .
H14B C14 H14C 109.5 . .
C16 C15 C20 118.1(4) . .
C16 C15 N1 121.7(4) . .
C20 C15 N1 120.2(4) . .
C15 C16 C17 121.4(4) . .
C15 C16 H16 119.3 . .
C17 C16 H16 119.3 . .
C18 C17 C16 120.0(4) . .
C18 C17 H17 120.0 . .
C16 C17 H17 120.0 . .
C17 C18 O2 125.2(4) . .
C17 C18 C19 119.5(4) . .
O2 C18 C19 115.2(4) . .
C20 C19 C18 120.1(4) . .
C20 C19 H19 119.9 . .
C18 C19 H19 119.9 . .
C19 C20 C15 120.9(4) . .
C19 C20 H20 119.5 . .
C15 C20 H20 119.5 . .
O2 C21 H21A 109.5 . .
O2 C21 H21B 109.5 . .
H21A C21 H21B 109.5 . .
O2 C21 H21C 109.5 . .
H21A C21 H21C 109.5 . .
H21B C21 H21C 109.5 . .
C27 C22 C23 115.7(6) . .
C27 C22 N3 118.6(7) . .
C23 C22 N3 125.7(7) . .
C22 C23 C24 123.0(6) . .
C22 C23 H23 118.5 . .
C24 C23 H23 118.5 . .
C25 C24 C23 119.8(5) . .
C25 C24 H24 120.1 . .
C23 C24 H24 120.1 . .
C26 C25 C24 118.4(5) . .
C26 C25 N2 122.0(5) . .
C24 C25 N2 119.6(5) . .
C25 C26 C27 118.6(5) . .
C25 C26 H26 120.7 . .
C27 C26 H26 120.7 . .
C22 C27 C26 124.4(6) . .
C22 C27 H27 117.8 . .
C26 C27 H27 117.8 . .
C29 C28 C33 117.6(5) . .
C29 C28 N2 120.4(5) . .
C33 C28 N2 122.0(5) . .
C28 C29 C30 122.2(5) . .
C28 C29 H29 118.9 . .
C30 C29 H29 118.9 . .
C31 C30 C29 119.2(5) . .
C31 C30 H30 120.4 . .
C29 C30 H30 120.4 . .
C32 C31 C30 119.9(6) . .
C32 C31 O3 126.2(6) . .
C30 C31 O3 113.9(6) . .
C31 C32 C33 119.9(6) . .
C31 C32 H32 120.1 . .
C33 C32 H32 120.1 . .
C28 C33 C32 121.2(5) . .
C28 C33 H33 119.4 . .
C32 C33 H33 119.4 . .
O3 C34 H34A 109.5 . .
O3 C34 H34B 109.5 . .
H34A C34 H34B 109.5 . .
O3 C34 H34C 109.5 . .
H34A C34 H34C 109.5 . .
H34B C34 H34C 109.5 . .
C40 C35 C36 118.4(4) . .
C40 C35 N2 120.0(4) . .
C36 C35 N2 121.6(5) . .
C35 C36 C37 120.9(4) . .
C35 C36 H36 119.6 . .
C37 C36 H36 119.6 . .
C38 C37 C36 118.5(5) . .
C38 C37 H37 120.8 . .
C36 C37 H37 120.8 . .
C37 C38 C39 121.0(5) . .
C37 C38 O4 124.1(5) . .
C39 C38 O4 114.8(5) . .
C38 C39 C40 120.9(4) . .
C38 C39 H39 119.6 . .
C40 C39 H39 119.6 . .
C35 C40 C39 120.3(4) . .
C35 C40 H40 119.9 . .
C39 C40 H40 119.9 . .
O4 C41 H41A 109.5 . .
O4 C41 H41B 109.5 . .
H41A C41 H41B 109.5 . .
O4 C41 H41C 109.5 . .
H41A C41 H41C 109.5 . .
H41B C41 H41C 109.5 . .
C43 C42 C47 117.8(4) . .
C43 C42 N6 118.9(4) . .
C47 C42 N6 123.1(4) . .
C42 C43 C44 122.7(4) . .
C42 C43 H43 118.7 . .
C44 C43 H43 118.7 . .
C43 C44 C45 119.0(4) . .
C43 C44 H44 120.5 . .
C45 C44 H44 120.5 . .
C46 C45 C44 117.9(4) . .
C46 C45 N4 121.9(4) . .
C44 C45 N4 120.1(4) . .
C47 C46 C45 122.4(4) . .
C47 C46 H46 118.8 . .
C45 C46 H46 118.8 . .
C46 C47 C42 120.2(4) . .
C46 C47 H47 119.9 . .
C42 C47 H47 119.9 . .
C49 C48 C53 118.2(4) . .
C49 C48 N4 121.6(4) . .
C53 C48 N4 120.2(4) . .
C48 C49 C50 121.7(4) . .
C48 C49 H49 119.2 . .
C50 C49 H49 119.2 . .
C51 C50 C49 119.1(4) . .
C51 C50 H50 120.5 . .
C49 C50 H50 120.5 . .
C52 C51 C50 119.9(5) . .
C52 C51 O5 115.7(5) . .
C50 C51 O5 124.4(5) . .
C51 C52 C53 120.4(5) . .
C51 C52 H52 119.8 . .
C53 C52 H52 119.8 . .
C52 C53 C48 120.6(4) . .
C52 C53 H53 119.7 . .
C48 C53 H53 119.7 . .
O5 C54 H54A 109.5 . .
O5 C54 H54B 109.5 . .
H54A C54 H54B 109.5 . .
O5 C54 H54C 109.5 . .
H54A C54 H54C 109.5 . .
H54B C54 H54C 109.5 . .
C60 C55 C56 118.9(4) . .
C60 C55 N4 120.4(4) . .
C56 C55 N4 120.7(4) . .
C55 C56 C57 120.4(4) . .
C55 C56 H56 119.8 . .
C57 C56 H56 119.8 . .
C58 C57 C56 119.1(4) . .
C58 C57 H57 120.5 . .
C56 C57 H57 120.5 . .
C59 C58 C57 121.4(5) . .
C59 C58 O6 114.6(6) . .
C57 C58 O6 124.0(5) . .
C58 C59 C60 119.5(5) . .
C58 C59 H59 120.3 . .
C60 C59 H59 120.3 . .
C55 C60 C59 120.7(4) . .
C55 C60 H60 119.6 . .
C59 C60 H60 119.6 . .
O6 C61 H61A 109.5 . .
O6 C61 H61B 109.5 . .
H61A C61 H61B 109.5 . .
O6 C61 H61C 109.5 . .
H61A C61 H61C 109.5 . .
H61B C61 H61C 109.5 . .
N6 C62 C63 121.6(4) . .
N6 C62 H62 119.2 . .
C63 C62 H62 119.2 . .
C64 C63 C68 117.6(4) . .
C64 C63 C62 122.7(4) . .
C68 C63 C62 119.6(4) . .
C63 C64 C65 121.3(4) . .
C63 C64 H64 119.3 . .
C65 C64 H64 119.3 . .
C66 C65 C64 120.8(4) . .
C66 C65 H65 119.6 . .
C64 C65 H65 119.6 . .
C65 C66 C67 117.9(4) . .
C65 C66 N5 119.9(4) . .
C67 C66 N5 122.2(4) . .
C68 C67 C66 120.8(4) . .
C68 C67 H67 119.6 . .
C66 C67 H67 119.6 . .
C67 C68 C63 121.4(4) . .
C67 C68 H68 119.3 . .
C63 C68 H68 119.3 . .
C74 C69 C70 117.8(4) . .
C74 C69 N5 120.7(4) . .
C70 C69 N5 121.4(4) . .
C71 C70 C69 120.9(4) . .
C71 C70 H70 119.6 . .
C69 C70 H70 119.6 . .
C70 C71 C72 120.5(4) . .
C70 C71 H71 119.8 . .
C72 C71 H71 119.8 . .
O7 C72 C71 115.8(4) . .
O7 C72 C73 124.5(4) . .
C71 C72 C73 119.8(4) . .
C72 C73 C74 119.2(4) . .
C72 C73 H73 120.4 . .
C74 C73 H73 120.4 . .
C69 C74 C73 121.8(4) . .
C69 C74 H74 119.1 . .
C73 C74 H74 119.1 . .
O7 C75 H75A 109.5 . .
O7 C75 H75B 109.5 . .
H75A C75 H75B 109.5 . .
O7 C75 H75C 109.5 . .
H75A C75 H75C 109.5 . .
H75B C75 H75C 109.5 . .
C77 C76 C81 118.4(4) . .
C77 C76 N5 120.2(4) . .
C81 C76 N5 121.3(4) . .
C76 C77 C78 120.8(4) . .
C76 C77 H77 119.6 . .
C78 C77 H77 119.6 . .
C79 C78 C77 119.9(5) . .
C79 C78 H78 120.0 . .
C77 C78 H78 120.0 . .
C80 C79 C78 119.5(5) . .
C80 C79 O8 124.7(5) . .
C78 C79 O8 115.8(5) . .
C79 C80 C81 119.5(4) . .
C79 C80 H80 120.2 . .
C81 C80 H80 120.2 . .
C76 C81 C80 121.8(4) . .
C76 C81 H81 119.1 . .
C80 C81 H81 119.1 . .
O8 C82 H82A 109.5 . .
O8 C82 H82B 109.5 . .
H82A C82 H82B 109.5 . .
O8 C82 H82C 109.5 . .
H82A C82 H82C 109.5 . .
H82B C82 H82C 109.5 . .
C4 N1 C8 118.6(4) . .
C4 N1 C15 120.3(4) . .
C8 N1 C15 118.9(3) . .
C25 N2 C35 122.6(4) . .
C25 N2 C28 118.4(4) . .
C35 N2 C28 117.9(4) . .
C45 N4 C48 121.2(3) . .
C45 N4 C55 118.7(4) . .
C48 N4 C55 117.7(3) . .
C66 N5 C76 119.9(3) . .
C66 N5 C69 120.7(4) . .
C76 N5 C69 117.8(3) . .
C62 N6 C42 119.8(4) . .
C14 O1 C11 118.5(5) . .
C18 O2 C21 116.8(3) . .
C31 O3 C34 116.7(5) . .
C41 O4 C38 117.2(4) . .
C51 O5 C54 118.5(4) . .
C61 O6 C58 117.2(5) . .
C72 O7 C75 117.9(4) . .
C79 O8 C82 118.2(4) . .
N3 C7 C1 131.6(10) . .
C7 N3 C22 142.2(10) . .
C7 N3 H3A 108.9 . .
C22 N3 H3A 108.9 . .

loop_
_geom_bond_atom_site_label_1
_geom_bond_atom_site_label_2
_geom_bond_distance
_geom_bond_site_symmetry_2
C1 C6 1.357(6) .
C1 C2 1.387(6) .
C1 C7 1.405(6) .
C2 C3 1.378(5) .
C2 H2 0.9300 .
C3 C4 1.377(5) .
C3 H3 0.9300 .
C4 C5 1.375(5) .
C4 N1 1.406(5) .
C5 C6 1.377(5) .
C5 H5 0.9300 .
C6 H6 0.9300 .
C8 C13 1.358(5) .
C8 C9 1.366(5) .
C8 N1 1.424(5) .
C9 C10 1.365(5) .
C9 H9 0.9300 .
C10 C11 1.356(6) .
C10 H10 0.9300 .
C11 C12 1.354(6) .
C11 O1 1.414(5) .
C12 C13 1.428(5) .
C12 H12 0.9300 .
C13 H13 0.9300 .
C14 O1 1.384(5) .
C14 H14A 0.9600 .
C14 H14B 0.9600 .
C14 H14C 0.9600 .
C15 C16 1.375(5) .
C15 C20 1.382(5) .
C15 N1 1.425(4) .
C16 C17 1.375(4) .
C16 H16 0.9300 .
C17 C18 1.361(5) .
C17 H17 0.9300 .
C18 O2 1.375(4) .
C18 C19 1.386(5) .
C19 C20 1.365(5) .
C19 H19 0.9300 .
C20 H20 0.9300 .
C21 O2 1.410(4) .
C21 H21A 0.9600 .
C21 H21B 0.9600 .
C21 H21C 0.9600 .
C22 C27 1.359(7) .
C22 C23 1.371(7) .
C22 N3 1.483(6) .
C23 C24 1.391(6) .
C23 H23 0.9300 .
C24 C25 1.391(5) .
C24 H24 0.9300 .
C25 C26 1.389(6) .
C25 N2 1.401(5) .
C26 C27 1.396(6) .
C26 H26 0.9300 .
C27 H27 0.9300 .
C28 C29 1.358(5) .
C28 C33 1.381(5) .
C28 N2 1.427(5) .
C29 C30 1.382(5) .
C29 H29 0.9300 .
C30 C31 1.373(6) .
C30 H30 0.9300 .
C31 C32 1.363(6) .
C31 O3 1.380(6) .
C32 C33 1.383(6) .
C32 H32 0.9300 .
C33 H33 0.9300 .
C34 O3 1.381(6) .
C34 H34A 0.9600 .
C34 H34B 0.9600 .
C34 H34C 0.9600 .
C35 C40 1.363(5) .
C35 C36 1.386(5) .
C35 N2 1.411(5) .
C36 C37 1.395(6) .
C36 H36 0.9300 .
C37 C38 1.350(5) .
C37 H37 0.9300 .
C38 C39 1.353(5) .
C38 O4 1.414(5) .
C39 C40 1.368(5) .
C39 H39 0.9300 .
C40 H40 0.9300 .
C41 O4 1.377(4) .
C41 H41A 0.9600 .
C41 H41B 0.9600 .
C41 H41C 0.9600 .
C42 C43 1.384(5) .
C42 C47 1.385(5) .
C42 N6 1.460(5) .
C43 C44 1.394(5) .
C43 H43 0.9300 .
C44 C45 1.398(4) .
C44 H44 0.9300 .
C45 C46 1.389(5) .
C45 N4 1.410(4) .
C46 C47 1.377(5) .
C46 H46 0.9300 .
C47 H47 0.9300 .
C48 C49 1.364(5) .
C48 C53 1.379(5) .
C48 N4 1.428(4) .
C49 C50 1.390(5) .
C49 H49 0.9300 .
C50 C51 1.370(5) .
C50 H50 0.9300 .
C51 C52 1.366(5) .
C51 O5 1.382(5) .
C52 C53 1.379(5) .
C52 H52 0.9300 .
C53 H53 0.9300 .
C54 O5 1.409(4) .
C54 H54A 0.9600 .
C54 H54B 0.9600 .
C54 H54C 0.9600 .
C55 C60 1.370(5) .
C55 C56 1.385(5) .
C55 N4 1.431(4) .
C56 C57 1.389(5) .
C56 H56 0.9300 .
C57 C58 1.362(5) .
C57 H57 0.9300 .
C58 C59 1.360(6) .
C58 O6 1.394(5) .
C59 C60 1.385(5) .
C59 H59 0.9300 .
C60 H60 0.9300 .
C61 O6 1.352(5) .
C61 H61A 0.9600 .
C61 H61B 0.9600 .
C61 H61C 0.9600 .
C62 N6 1.278(4) .
C62 C63 1.445(5) .
C62 H62 0.9300 .
C63 C64 1.382(5) .
C63 C68 1.383(5) .
C64 C65 1.386(5) .
C64 H64 0.9300 .
C65 C66 1.385(5) .
C65 H65 0.9300 .
C66 C67 1.387(5) .
C66 N5 1.405(4) .
C67 C68 1.382(5) .
C67 H67 0.9300 .
C68 H68 0.9300 .
C69 C74 1.373(5) .
C69 C70 1.388(5) .
C69 N5 1.426(4) .
C70 C71 1.372(5) .
C70 H70 0.9300 .
C71 C72 1.375(5) .
C71 H71 0.9300 .
C72 O7 1.372(4) .
C72 C73 1.376(5) .
C73 C74 1.387(5) .
C73 H73 0.9300 .
C74 H74 0.9300 .
C75 O7 1.411(5) .
C75 H75A 0.9600 .
C75 H75B 0.9600 .
C75 H75C 0.9600 .
C76 C77 1.359(5) .
C76 C81 1.364(5) .
C76 N5 1.421(4) .
C77 C78 1.390(5) .
C77 H77 0.9300 .
C78 C79 1.380(5) .
C78 H78 0.9300 .
C79 C80 1.358(5) .
C79 O8 1.383(5) .
C80 C81 1.387(5) .
C80 H80 0.9300 .
C81 H81 0.9300 .
C82 O8 1.408(5) .
C82 H82A 0.9600 .
C82 H82B 0.9600 .
C82 H82C 0.9600 .
C7 N3 0.964(5) .
N3 H3A 0.8600 .
